data_2224141
loop_
_publ_author_name
'Ma, Chun-Hong'
'Yan, Yong-Sheng'

_publ_section_title
;
 Poly[triaqua(\m-butane-1,2,3,4-tetracarboxylato)dicadmium(II)]
;
_journal_coeditor_code CI2945
_journal_issue 12
_journal_name_full 'Acta Crystallographica Section E'
_journal_page_first m1555
_journal_paper_doi 10.1107/S1600536809045255
_journal_volume 65
_journal_year 2009
_chemical_formula_iupac '[Cd2 (C8 H6 O8) (H2 O)3]'
_chemical_formula_moiety 'C8 H12 Cd2 O11'
_chemical_formula_sum 'C8 H12 Cd2 O11'
_chemical_formula_weight 508.98
_chemical_name_systematic
;
Poly[triaqua(\m-butane-1,2,3,4-tetracarboxylato)dicadmium(II)]
;
_space_group_IT_number 2
_symmetry_cell_setting triclinic
_symmetry_space_group_name_Hall '-P 1'
_symmetry_space_group_name_H-M 'P -1'
_atom_sites_solution_hydrogens geom
_atom_sites_solution_primary direct
_atom_sites_solution_secondary difmap
_audit_creation_method SHELXL-97
_cell_angle_alpha 72.886(4)
_cell_angle_beta 85.748(4)
_cell_angle_gamma 65.666(5)
_cell_formula_units_Z 2
_cell_length_a 7.499(4)
_cell_length_b 7.928(4)
_cell_length_c 11.982(5)
_cell_measurement_reflns_used 2847
_cell_measurement_temperature 293(2)
_cell_measurement_theta_max 29.14
_cell_measurement_theta_min 3.01
_cell_volume 619.4(5)
_computing_cell_refinement 'SAINT (Bruker, 1999)'
_computing_data_collection 'SMART (Bruker, 1997)'
_computing_data_reduction 'SAINT (Bruker, 1999)'
_computing_molecular_graphics 'SHELXTL-Plus (Sheldrick, 2008)'
_computing_publication_material 'SHELXL97 (Sheldrick, 2008)'
_computing_structure_refinement 'SHELXL97 (Sheldrick, 2008)'
_computing_structure_solution 'SHELXS97 (Sheldrick, 2008)'
_diffrn_ambient_temperature 293(2)
_diffrn_measured_fraction_theta_full 0.998
_diffrn_measured_fraction_theta_max 0.854
_diffrn_measurement_device_type 'Bruker APEX CCD area-detector'
_diffrn_measurement_method \w
_diffrn_radiation_monochromator graphite
_diffrn_radiation_source 'fine-focus sealed tube'
_diffrn_radiation_type MoK\a
_diffrn_radiation_wavelength 0.71073
_diffrn_reflns_av_R_equivalents 0.0241
_diffrn_reflns_av_sigmaI/netI 0.0452
_diffrn_reflns_limit_h_max 9
_diffrn_reflns_limit_h_min -10
_diffrn_reflns_limit_k_max 9
_diffrn_reflns_limit_k_min -9
_diffrn_reflns_limit_l_max 12
_diffrn_reflns_limit_l_min -16
_diffrn_reflns_number 4846
_diffrn_reflns_theta_full 25.00
_diffrn_reflns_theta_max 29.14
_diffrn_reflns_theta_min 2.95
_diffrn_standards_number 0
_exptl_absorpt_coefficient_mu 3.493
_exptl_absorpt_correction_T_max 0.910
_exptl_absorpt_correction_T_min 0.812
_exptl_absorpt_correction_type multi-scan
_exptl_absorpt_process_details '(SADABS; Sheldrick, 1996)'
_exptl_crystal_colour colourless
_exptl_crystal_density_diffrn 2.729
_exptl_crystal_density_method 'not measured'
_exptl_crystal_description Block
_exptl_crystal_F_000 488
_exptl_crystal_size_max 0.27
_exptl_crystal_size_mid 0.22
_exptl_crystal_size_min 0.20
_refine_diff_density_max 0.747
_refine_diff_density_min -0.851
_refine_ls_extinction_method none
_refine_ls_goodness_of_fit_ref 0.922
_refine_ls_hydrogen_treatment mixed
_refine_ls_matrix_type full
_refine_ls_number_parameters 208
_refine_ls_number_reflns 2847
_refine_ls_number_restraints 4
_refine_ls_restrained_S_all 0.922
_refine_ls_R_factor_all 0.0386
_refine_ls_R_factor_gt 0.0259
_refine_ls_shift/su_max 0.001
_refine_ls_shift/su_mean 0.000
_refine_ls_structure_factor_coef Fsqd
_refine_ls_weighting_details 'calc w=1/[\s^2^(Fo^2^)+(0.024P)^2^] where P=(Fo^2^+2Fc^2^)/3'
_refine_ls_weighting_scheme calc
_refine_ls_wR_factor_gt 0.0506
_refine_ls_wR_factor_ref 0.0528
_reflns_number_gt 2225
_reflns_number_total 2847
_reflns_threshold_expression I>2\s(I)
_cod_data_source_file ci2945.cif
_cod_data_source_block I
_cod_depositor_comments
;
The following automatic conversions were performed:
'_symmetry_cell_setting' value 'Triclinic' changed to 'triclinic'
according to '/home/saulius/struct/CIF-dictionaries/cif_core.dic'
dictionary named 'cif_core.dic' version 2.4.1 from 2010-06-29.

Automatic conversion script
Id: cif_fix_enum 1527 2010-12-29 10:47:43Z saulius 

The following automatic conversions were performed:

'_symmetry_cell_setting' value 'Triclinic' changed to 'triclinic'
according to /home/saulius/struct/CIF-dictionaries/cif_core.dic
dictionary named 'cif_core.dic' version 2.4.1 from 2010-06-29.

Automatic conversion script
Id: cif_fix_values 1715 2011-07-08 13:25:40Z adriana 
;
_cod_original_cell_volume 619.4(6)
_cod_database_code 2224141
_cod_database_fobs_code 2224141

loop_
_symmetry_equiv_pos_as_xyz
'x, y, z'
'-x, -y, -z'

loop_
_atom_site_type_symbol
_atom_site_label
_atom_site_fract_x
_atom_site_fract_y
_atom_site_fract_z
_atom_site_U_iso_or_equiv
_atom_site_adp_type
_atom_site_calc_flag
_atom_site_refinement_flags
_atom_site_occupancy
_atom_site_disorder_assembly
_atom_site_disorder_group
C C1 -1.1870(5) -0.0435(5) 0.8775(3) 0.0222(8) Uani d . 1 . .
C C2 -1.0228(5) -0.2392(5) 0.9250(4) 0.0242(9) Uani d . 1 . .
H H2A -0.9498 -0.2348 0.9868 0.029 Uiso calc R 1 . .
H H2B -0.9344 -0.2675 0.8632 0.029 Uiso calc R 1 . .
C C3 -1.0890(5) -0.4024(5) 0.9729(3) 0.0195(8) Uani d . 1 . .
H H3 -1.1514 -0.4154 0.9087 0.023 Uiso calc R 1 . .
C C4 -1.2362(5) -0.3626(5) 1.0672(3) 0.0180(8) Uani d . 1 . .
C C5 -0.5128(5) 0.1885(5) 0.5710(3) 0.0157(7) Uani d . 1 . .
C C6 -0.5234(5) 0.1089(5) 0.4728(3) 0.0138(7) Uani d . 1 . .
H H6 -0.4237 0.1222 0.4175 0.017 Uiso calc R 1 . .
C C7 -0.7242(5) 0.2187(5) 0.4086(3) 0.0198(8) Uani d . 1 . .
H H7A -0.7313 0.1558 0.3518 0.024 Uiso calc R 1 . .
H H7B -0.8234 0.2119 0.4643 0.024 Uiso calc R 1 . .
C C8 -0.7700(5) 0.4286(5) 0.3463(3) 0.0186(8) Uani d . 1 . .
O O1 -1.1495(4) 0.1055(4) 0.8533(2) 0.0254(6) Uani d . 1 . .
O O2 -1.3566(4) -0.0238(4) 0.8590(3) 0.0316(7) Uani d . 1 . .
O O1W -0.7754(4) 0.6162(4) 0.6382(3) 0.0295(7) Uani d . 1 . .
H HW11 -0.847(7) 0.565(7) 0.635(4) 0.044 Uiso d . 1 . .
H HW12 -0.721(7) 0.639(7) 0.574(4) 0.044 Uiso d . 1 . .
O O3 -0.6391(4) 0.2043(4) 0.6460(2) 0.0230(6) Uani d . 1 . .
O O2W -0.9660(4) 0.0105(5) 0.6309(3) 0.0293(7) Uani d D 1 . .
H HW22 -0.916(7) -0.104(7) 0.631(4) 0.044 Uiso d . 1 . .
H HW21 -1.084(3) 0.058(6) 0.611(4) 0.044 Uiso d D 1 . .
O O4 -0.3718(4) 0.2352(4) 0.5789(2) 0.0249(6) Uani d . 1 . .
O O3W -0.6465(4) -0.1422(4) 0.8435(3) 0.0421(9) Uani d D 1 . .
H HW31 -0.545(5) -0.136(6) 0.864(4) 0.063 Uiso d D 1 . .
H HW32 -0.628(7) -0.259(4) 0.875(4) 0.063 Uiso d D 1 . .
O O5 -1.2174(4) -0.2778(4) 1.1353(2) 0.0322(7) Uani d . 1 . .
O O6 -1.3702(4) -0.4211(4) 1.0774(2) 0.0293(7) Uani d . 1 . .
O O7 -0.6349(4) 0.4662(4) 0.2971(3) 0.0450(9) Uani d . 1 . .
O O8 -0.9426(4) 0.5479(4) 0.3476(3) 0.0386(8) Uani d . 1 . .
Cd Cd1 -0.89424(4) 0.14635(4) 0.75659(2) 0.01890(8) Uani d . 1 . .
Cd Cd2 -0.48747(4) 0.31540(4) 0.76500(2) 0.01614(8) Uani d . 1 . .

loop_
_atom_site_aniso_label
_atom_site_aniso_U_11
_atom_site_aniso_U_22
_atom_site_aniso_U_33
_atom_site_aniso_U_12
_atom_site_aniso_U_13
_atom_site_aniso_U_23
C1 0.019(2) 0.0184(19) 0.021(2) -0.0033(16) 0.0030(16) -0.0005(16)
C2 0.0179(19) 0.0178(19) 0.032(2) -0.0057(16) 0.0038(17) -0.0031(17)
C3 0.0173(19) 0.0170(19) 0.020(2) -0.0034(16) 0.0041(16) -0.0056(16)
C4 0.0171(18) 0.0115(17) 0.0177(19) -0.0006(15) 0.0044(15) -0.0020(15)
C5 0.0149(18) 0.0066(15) 0.0194(19) -0.0002(14) -0.0035(15) -0.0002(14)
C6 0.0117(17) 0.0137(17) 0.0149(18) -0.0045(14) 0.0010(14) -0.0037(14)
C7 0.0176(19) 0.0157(18) 0.022(2) -0.0057(15) -0.0049(16) -0.0001(15)
C8 0.020(2) 0.0136(18) 0.020(2) -0.0054(16) -0.0048(16) -0.0029(15)
O1 0.0239(14) 0.0194(14) 0.0319(16) -0.0115(12) 0.0077(13) -0.0038(12)
O2 0.0195(15) 0.0229(15) 0.0472(19) -0.0093(12) -0.0054(13) -0.0002(14)
O1W 0.0262(16) 0.0263(16) 0.0362(18) -0.0125(13) 0.0027(14) -0.0068(14)
O3 0.0205(14) 0.0247(14) 0.0276(15) -0.0101(12) 0.0100(12) -0.0139(12)
O2W 0.0237(15) 0.0300(16) 0.0406(18) -0.0120(14) 0.0021(14) -0.0177(15)
O4 0.0241(14) 0.0297(15) 0.0276(15) -0.0160(13) 0.0017(12) -0.0104(12)
O3W 0.0237(17) 0.0224(16) 0.073(3) -0.0105(14) -0.0142(16) 0.0028(16)
O5 0.0320(16) 0.0449(18) 0.0316(17) -0.0197(14) 0.0097(13) -0.0241(15)
O6 0.0237(15) 0.0331(16) 0.0367(17) -0.0155(13) 0.0118(13) -0.0150(14)
O7 0.0289(17) 0.0218(16) 0.075(3) -0.0138(14) 0.0029(17) 0.0039(16)
O8 0.0228(16) 0.0213(15) 0.052(2) 0.0002(13) 0.0038(15) 0.0030(14)
Cd1 0.01652(15) 0.01605(14) 0.02473(16) -0.00788(11) 0.00187(12) -0.00519(12)
Cd2 0.01470(14) 0.01407(14) 0.01976(15) -0.00613(11) 0.00438(11) -0.00553(11)

loop_
_atom_type_symbol
_atom_type_description
_atom_type_scat_dispersion_real
_atom_type_scat_dispersion_imag
_atom_type_scat_source
C C 0.0033 0.0016 'International Tables Vol C Tables 4.2.6.8 and 6.1.1.4'
H H 0.0000 0.0000 'International Tables Vol C Tables 4.2.6.8 and 6.1.1.4'
O O 0.0106 0.0060 'International Tables Vol C Tables 4.2.6.8 and 6.1.1.4'
Cd Cd -0.8075 1.2024 'International Tables Vol C Tables 4.2.6.8 and 6.1.1.4'

loop_
_geom_angle_atom_site_label_1
_geom_angle_atom_site_label_2
_geom_angle_atom_site_label_3
_geom_angle_site_symmetry_1
_geom_angle_site_symmetry_3
_geom_angle
_geom_angle_publ_flag
O2 C1 O1 . . 119.4(3) ?
O2 C1 C2 . . 121.9(3) ?
O1 C1 C2 . . 118.7(3) ?
C1 C2 C3 . . 114.3(3) ?
C1 C2 H2A . . 108.7 ?
C3 C2 H2A . . 108.7 ?
C1 C2 H2B . . 108.7 ?
C3 C2 H2B . . 108.7 ?
H2A C2 H2B . . 107.6 ?
C2 C3 C4 . . 111.4(3) ?
C2 C3 C3 . 2_347 110.8(4) ?
C4 C3 C3 . 2_347 108.2(4) ?
C2 C3 H3 . . 108.8 ?
C4 C3 H3 . . 108.8 ?
C3 C3 H3 2_347 . 108.8 ?
O5 C4 O6 . . 121.1(3) ?
O5 C4 C3 . . 119.4(3) ?
O6 C4 C3 . . 119.5(3) ?
O3 C5 O4 . . 119.9(3) ?
O3 C5 C6 . . 120.3(3) ?
O4 C5 C6 . . 119.8(3) ?
C5 C6 C7 . . 110.8(3) ?
C5 C6 C6 . 2_456 107.5(3) ?
C7 C6 C6 . 2_456 111.7(3) ?
C5 C6 H6 . . 108.9 ?
C7 C6 H6 . . 108.9 ?
C6 C6 H6 2_456 . 108.9 ?
C8 C7 C6 . . 113.6(3) ?
C8 C7 H7A . . 108.8 ?
C6 C7 H7A . . 108.8 ?
C8 C7 H7B . . 108.8 ?
C6 C7 H7B . . 108.8 ?
H7A C7 H7B . . 107.7 ?
O7 C8 O8 . . 126.0(3) ?
O7 C8 C7 . . 117.0(3) ?
O8 C8 C7 . . 116.9(3) ?
C1 O1 Cd1 . . 127.2(2) ?
C1 O1 Cd2 . 1_455 90.8(2) ?
Cd1 O1 Cd2 . 1_455 118.95(12) ?
C1 O2 Cd2 . 1_455 96.6(2) ?
Cd2 O1W HW11 . . 99(3) ?
Cd2 O1W HW12 . . 101(3) ?
HW11 O1W HW12 . . 111(5) ?
C5 O3 Cd1 . . 157.2(2) ?
C5 O3 Cd2 . . 95.5(2) ?
Cd1 O3 Cd2 . . 105.53(10) ?
Cd1 O2W HW22 . . 128(3) ?
Cd1 O2W HW21 . . 114(3) ?
HW22 O2W HW21 . . 109(5) ?
C5 O4 Cd2 . . 91.9(2) ?
Cd1 O3W HW31 . . 116(3) ?
Cd1 O3W HW32 . . 139(3) ?
HW31 O3W HW32 . . 104(3) ?
C4 O5 Cd1 . 2_357 165.6(2) ?
C4 O5 Cd2 . 2_357 87.7(2) ?
Cd1 O5 Cd2 2_357 2_357 105.79(11) ?
C4 O6 Cd2 . 2_357 97.8(2) ?
C8 O7 Cd2 . 2_466 146.3(3) ?
C8 O8 Cd1 . 2_366 132.2(3) ?
O8 Cd1 O1 2_366 . 97.13(10) ?
O8 Cd1 O5 2_366 2_357 83.82(13) ?
O1 Cd1 O5 . 2_357 104.20(10) ?
O8 Cd1 O3W 2_366 . 161.95(11) ?
O1 Cd1 O3W . . 100.36(11) ?
O5 Cd1 O3W 2_357 . 87.57(13) ?
O8 Cd1 O2W 2_366 . 96.30(13) ?
O1 Cd1 O2W . . 84.45(11) ?
O5 Cd1 O2W 2_357 . 171.28(10) ?
O3W Cd1 O2W . . 89.84(13) ?
O8 Cd1 O3 2_366 . 79.76(10) ?
O1 Cd1 O3 . . 176.60(9) ?
O5 Cd1 O3 2_357 . 76.92(10) ?
O3W Cd1 O3 . . 82.86(11) ?
O2W Cd1 O3 . . 94.50(10) ?
O7 Cd2 O6 2_466 2_357 94.65(12) ?
O7 Cd2 O2 2_466 1_655 135.30(11) ?
O6 Cd2 O2 2_357 1_655 98.61(10) ?
O7 Cd2 O3 2_466 . 127.03(11) ?
O6 Cd2 O3 2_357 . 123.75(9) ?
O2 Cd2 O3 1_655 . 78.14(10) ?
O7 Cd2 O1 2_466 1_655 82.94(11) ?
O6 Cd2 O1 2_357 1_655 98.91(10) ?
O2 Cd2 O1 1_655 1_655 52.95(8) ?
O3 Cd2 O1 . 1_655 119.71(9) ?
O7 Cd2 O4 2_466 . 84.40(11) ?
O6 Cd2 O4 2_357 . 172.55(9) ?
O2 Cd2 O4 1_655 . 87.15(10) ?
O3 Cd2 O4 . . 52.67(8) ?
O1 Cd2 O4 1_655 . 88.32(9) ?
O7 Cd2 O5 2_466 2_357 140.00(11) ?
O6 Cd2 O5 2_357 2_357 53.43(9) ?
O2 Cd2 O5 1_655 2_357 78.81(10) ?
O3 Cd2 O5 . 2_357 71.26(9) ?
O1 Cd2 O5 1_655 2_357 121.41(10) ?
O4 Cd2 O5 . 2_357 123.88(8) ?
O7 Cd2 O1W 2_466 . 76.29(11) ?
O6 Cd2 O1W 2_357 . 86.09(11) ?
O2 Cd2 O1W 1_655 . 146.80(9) ?
O3 Cd2 O1W . . 72.16(10) ?
O1 Cd2 O1W 1_655 . 158.98(9) ?
O4 Cd2 O1W . . 86.51(10) ?
O5 Cd2 O1W 2_357 . 77.91(11) ?

loop_
_geom_bond_atom_site_label_1
_geom_bond_atom_site_label_2
_geom_bond_site_symmetry_2
_geom_bond_distance
_geom_bond_publ_flag
C1 O2 . 1.245(4) ?
C1 O1 . 1.272(4) ?
C1 C2 . 1.502(5) ?
C2 C3 . 1.517(5) ?
C2 H2A . 0.97 ?
C2 H2B . 0.97 ?
C3 C4 . 1.528(5) ?
C3 C3 2_347 1.560(7) ?
C3 H3 . 0.98 ?
C4 O5 . 1.247(4) ?
C4 O6 . 1.254(4) ?
C5 O3 . 1.251(4) ?
C5 O4 . 1.274(4) ?
C5 C6 . 1.511(5) ?
C6 C7 . 1.522(5) ?
C6 C6 2_456 1.549(7) ?
C6 H6 . 0.98 ?
C7 C8 . 1.510(5) ?
C7 H7A . 0.97 ?
C7 H7B . 0.97 ?
C8 O7 . 1.232(5) ?
C8 O8 . 1.252(4) ?
O1 Cd1 . 2.252(3) ?
O1 Cd2 1_455 2.490(3) ?
O2 Cd2 1_455 2.381(3) ?
O1W Cd2 . 2.601(3) ?
O1W HW11 . 0.81(5) ?
O1W HW12 . 0.85(5) ?
O3 Cd1 . 2.370(3) ?
O3 Cd2 . 2.430(3) ?
O2W Cd1 . 2.295(3) ?
O2W HW22 . 0.83(5) ?
O2W HW21 . 0.831(19) ?
O4 Cd2 . 2.495(3) ?
O3W Cd1 . 2.270(3) ?
O3W HW31 . 0.842(19) ?
O3W HW32 . 0.849(19) ?
O5 Cd1 2_357 2.267(3) ?
O5 Cd2 2_357 2.521(3) ?
O6 Cd2 2_357 2.303(3) ?
O7 Cd2 2_466 2.201(3) ?
O8 Cd1 2_366 2.221(3) ?
Cd1 O8 2_366 2.221(3) ?
Cd1 O5 2_357 2.267(3) ?
Cd2 O7 2_466 2.201(3) ?
Cd2 O6 2_357 2.303(3) ?
Cd2 O2 1_655 2.381(3) ?
Cd2 O1 1_655 2.490(3) ?
Cd2 O5 2_357 2.521(3) ?

loop_
_geom_hbond_atom_site_label_D
_geom_hbond_atom_site_label_H
_geom_hbond_atom_site_label_A
_geom_hbond_site_symmetry_A
_geom_hbond_distance_DH
_geom_hbond_distance_HA
_geom_hbond_distance_DA
_geom_hbond_angle_DHA
O1W HW11 O8 2_366 0.81(5) 2.08(5) 2.877(4) 169(5)
O1W HW12 O4 2_466 0.85(5) 2.04(5) 2.866(4) 166(5)
O2W HW22 O1W 1_545 0.83(5) 2.00(5) 2.828(5) 175(5)
O2W HW21 O4 1_455 0.83(2) 2.02(2) 2.825(4) 163(4)
O3W HW31 O2 1_655 0.84(2) 1.95(2) 2.736(4) 156(4)
O3W HW32 O6 2_347 0.85(2) 2.43(2) 3.260(5) 165(4)
